data_2205815
loop_
_publ_author_name
'Hong-Ping Xiao'
'Wei-Dong Wang'
'Wei-Bing Zhang'
'Jia-Guo Wang'

_publ_section_title
;
 Aquachloro[5-hydroxyisophthalato(1{-})](1,10-phenanthroline)copper(II)
 2.5-hydrate
;
_journal_issue 5
_journal_name_full 'Acta Crystallographica Section E'
_journal_page_first m841
_journal_page_last m843
_journal_paper_doi 10.1107/S1600536805009724
_journal_volume 61
_journal_year 2005
_chemical_formula_iupac '[Cu (C8 H5 O5) Cl (C12 H8 N2) (H2 O)] , 2.5H2 O'
_chemical_formula_moiety 'C20 H15 Cl Cu N2 O6 , 2.5H2 O'
_chemical_formula_sum 'C20 H20 Cl Cu N2 O8.5'
_chemical_formula_weight 523.37
_chemical_name_systematic
;
Aquachloro[5-hydroxyisophthalato(1-)](1,10-phenanthroline)copper(II)
2.5-hydrate
;
_space_group_IT_number 2
_symmetry_cell_setting triclinic
_symmetry_space_group_name_Hall '-P 1'
_symmetry_space_group_name_H-M 'P -1'
_atom_sites_solution_hydrogens geom
_atom_sites_solution_primary direct
_atom_sites_solution_secondary difmap
_audit_creation_method SHELXL97
_cell_angle_alpha 114.218(2)
_cell_angle_beta 95.770(2)
_cell_angle_gamma 94.022(2)
_cell_formula_units_Z 2
_cell_length_a 8.8508(10)
_cell_length_b 10.7516(12)
_cell_length_c 12.7592(15)
_cell_measurement_reflns_used 2931
_cell_measurement_temperature 298(2)
_cell_measurement_theta_max 24.42
_cell_measurement_theta_min 2.33
_cell_volume 1093.4(2)
_computing_cell_refinement 'SAINT (Bruker, 2002)'
_computing_data_collection 'SMART (Bruker, 2002)'
_computing_data_reduction SAINT
_computing_molecular_graphics 'XP in SHELXTL (Bruker, 2002)'
_computing_publication_material SHELXL97
_computing_structure_refinement 'SHELXL97 (Sheldrick, 1997)'
_computing_structure_solution 'SHELXS97 (Sheldrick, 1997)'
_diffrn_ambient_temperature 298(2)
_diffrn_measured_fraction_theta_full 0.991
_diffrn_measured_fraction_theta_max 0.991
_diffrn_measurement_device_type 'Bruker SMART CCD area-detector'
_diffrn_measurement_method '\f and \w'
_diffrn_radiation_monochromator graphite
_diffrn_radiation_source 'fine-focus sealed tube'
_diffrn_radiation_type MoK\a
_diffrn_radiation_wavelength 0.71073
_diffrn_reflns_av_R_equivalents 0.0263
_diffrn_reflns_av_sigmaI/netI 0.0453
_diffrn_reflns_limit_h_max 10
_diffrn_reflns_limit_h_min -10
_diffrn_reflns_limit_k_max 12
_diffrn_reflns_limit_k_min -12
_diffrn_reflns_limit_l_max 15
_diffrn_reflns_limit_l_min -15
_diffrn_reflns_number 8038
_diffrn_reflns_theta_full 25.20
_diffrn_reflns_theta_max 25.20
_diffrn_reflns_theta_min 1.77
_diffrn_standards_decay_% 0
_diffrn_standards_number 0
_exptl_absorpt_coefficient_mu 1.174
_exptl_absorpt_correction_T_max 0.862
_exptl_absorpt_correction_T_min 0.810
_exptl_absorpt_correction_type multi-scan
_exptl_absorpt_process_details '(SADABS; Bruker, 2002)'
_exptl_crystal_colour blue
_exptl_crystal_density_diffrn 1.590
_exptl_crystal_density_meas ?
_exptl_crystal_density_method .
_exptl_crystal_description prism
_exptl_crystal_F_000 536
_exptl_crystal_size_max 0.33
_exptl_crystal_size_mid 0.15
_exptl_crystal_size_min 0.13
_refine_diff_density_max 1.281
_refine_diff_density_min -0.478
_refine_ls_extinction_method none
_refine_ls_goodness_of_fit_ref 1.132
_refine_ls_hydrogen_treatment mixed
_refine_ls_matrix_type full
_refine_ls_number_parameters 313
_refine_ls_number_reflns 3911
_refine_ls_number_restraints 8
_refine_ls_restrained_S_all 1.133
_refine_ls_R_factor_all 0.0562
_refine_ls_R_factor_gt 0.0500
_refine_ls_shift/su_max 0.000
_refine_ls_shift/su_mean 0.000
_refine_ls_structure_factor_coef Fsqd
_refine_ls_weighting_details 'calc w = 1/[\s^2^(Fo^2^)+(0.0785P)^2^+1.351P] where P = (Fo^2^+2Fc^2^)/3'
_refine_ls_weighting_scheme calc
_refine_ls_wR_factor_gt 0.1520
_refine_ls_wR_factor_ref 0.1557
_reflns_number_gt 3445
_reflns_number_total 3911
_reflns_threshold_expression I>2\s(I)
_cod_data_source_file su6185.cif
_cod_data_source_block I
_cod_depositor_comments
;
 Marking attached hydrogen atoms.

 Antanas Vaitkus,
 2017-08-07
;
_cod_database_code 2205815
_cod_database_fobs_code 2205815

loop_
_symmetry_equiv_pos_as_xyz
'x, y, z'
'-x, -y, -z'

loop_
_atom_site_aniso_label
_atom_site_aniso_U_11
_atom_site_aniso_U_22
_atom_site_aniso_U_33
_atom_site_aniso_U_12
_atom_site_aniso_U_13
_atom_site_aniso_U_23
Cu1 0.0409(3) 0.0250(3) 0.0390(3) 0.0099(2) 0.0165(2) 0.0151(2)
Cl1 0.0472(6) 0.0468(6) 0.0403(6) 0.0129(5) 0.0144(5) 0.0138(5)
O1 0.0536(18) 0.0276(15) 0.0397(16) 0.0145(13) 0.0190(14) 0.0166(13)
O2 0.059(2) 0.0340(16) 0.0525(19) 0.0175(14) 0.0257(16) 0.0255(15)
O3 0.075(2) 0.0291(16) 0.054(2) 0.0148(15) 0.0217(17) 0.0203(15)
O4 0.069(2) 0.0313(17) 0.059(2) 0.0224(16) 0.0286(17) 0.0174(16)
O5 0.0533(19) 0.0332(16) 0.055(2) 0.0164(14) 0.0281(15) 0.0238(15)
O6 0.0532(19) 0.0305(16) 0.065(2) 0.0114(14) 0.0282(16) 0.0239(15)
N1 0.0366(18) 0.0308(18) 0.0358(18) 0.0076(14) 0.0096(15) 0.0128(15)
N2 0.0358(18) 0.0268(17) 0.0347(18) 0.0076(14) 0.0096(15) 0.0137(14)
C1 0.053(3) 0.040(2) 0.044(3) 0.007(2) 0.016(2) 0.021(2)
C2 0.053(3) 0.053(3) 0.040(2) 0.011(2) 0.020(2) 0.017(2)
C3 0.047(3) 0.043(3) 0.040(2) 0.016(2) 0.016(2) 0.009(2)
C4 0.035(2) 0.034(2) 0.033(2) 0.0075(17) 0.0054(17) 0.0070(18)
C5 0.048(3) 0.031(2) 0.044(2) 0.0157(19) 0.010(2) 0.0070(19)
C6 0.055(3) 0.026(2) 0.049(3) 0.0108(19) 0.006(2) 0.014(2)
C7 0.037(2) 0.026(2) 0.040(2) 0.0049(17) 0.0016(18) 0.0106(17)
C8 0.051(3) 0.030(2) 0.044(2) 0.0029(19) 0.006(2) 0.021(2)
C9 0.050(3) 0.040(2) 0.044(2) 0.006(2) 0.015(2) 0.022(2)
C10 0.042(2) 0.032(2) 0.037(2) 0.0102(18) 0.0128(18) 0.0146(18)
C11 0.032(2) 0.0250(19) 0.031(2) 0.0048(16) 0.0020(16) 0.0090(16)
C12 0.032(2) 0.028(2) 0.031(2) 0.0035(16) 0.0031(16) 0.0120(17)
C13 0.037(2) 0.0226(19) 0.035(2) 0.0061(16) 0.0084(17) 0.0092(17)
C14 0.033(2) 0.0233(19) 0.033(2) 0.0043(16) 0.0039(16) 0.0095(16)
C15 0.037(2) 0.026(2) 0.034(2) 0.0038(16) 0.0059(17) 0.0133(17)
C16 0.034(2) 0.0229(19) 0.038(2) 0.0052(16) 0.0050(17) 0.0108(17)
C17 0.033(2) 0.029(2) 0.037(2) 0.0070(17) 0.0109(17) 0.0098(18)
C18 0.034(2) 0.028(2) 0.037(2) 0.0045(16) 0.0088(17) 0.0150(18)
C19 0.036(2) 0.025(2) 0.038(2) 0.0067(16) 0.0078(17) 0.0123(17)
C20 0.040(2) 0.027(2) 0.038(2) 0.0083(17) 0.0063(18) 0.0083(18)
O7 0.055(2) 0.038(2) 0.171(5) 0.0106(18) 0.024(3) 0.048(3)
O8 0.122(4) 0.058(3) 0.061(3) 0.045(3) 0.009(3) 0.017(2)
O9 0.214(11) 0.044(4) 0.049(5) 0.031(6) 0.044(6) 0.027(4)

loop_
_atom_site_label
_atom_site_fract_x
_atom_site_fract_y
_atom_site_fract_z
_atom_site_U_iso_or_equiv
_atom_site_thermal_displace_type
_atom_site_calc_flag
_atom_site_refinement_flags
_atom_site_occupancy
_atom_site_type_symbol
_atom_site_attached_hydrogens
Cu1 0.94701(6) 0.88662(5) 0.27984(4) 0.0333(2) Uani . . 1.000 Cu 0
Cl1 0.71061(13) 0.81084(12) 0.12694(9) 0.0453(3) Uani . . 1.000 Cl 0
O1 0.8466(3) 1.0061(3) 0.4076(2) 0.0381(9) Uani . . 1.000 O 0
O2 0.8222(4) 1.1817(3) 0.3593(3) 0.0441(11) Uani . . 1.000 O 0
O3 0.5900(4) 1.5828(3) 0.6309(3) 0.0504(11) Uani . . 1.000 O 0
O4 0.4699(4) 1.5535(3) 0.7659(3) 0.0513(11) Uani . . 1.000 O 0
O5 0.5235(4) 1.0742(3) 0.7163(3) 0.0433(11) Uani . . 1.000 O 0
O6 1.0255(4) 1.0405(3) 0.2450(3) 0.0465(11) Uani . . 1.000 O 0
N1 1.0769(4) 0.7580(3) 0.1751(3) 0.0343(10) Uani . . 1.000 N 0
N2 0.9214(4) 0.7356(3) 0.3333(3) 0.0316(10) Uani . . 1.000 N 0
C1 1.1576(5) 0.7746(5) 0.0982(4) 0.0438(16) Uani . . 1.000 C 0
C2 1.2382(6) 0.6717(5) 0.0289(4) 0.0483(16) Uani . . 1.000 C 0
C3 1.2338(5) 0.5497(5) 0.0374(4) 0.0449(16) Uani . . 1.000 C 0
C4 1.1475(5) 0.5275(4) 0.1163(4) 0.0362(12) Uani . . 1.000 C 0
C5 1.1344(5) 0.4027(4) 0.1335(4) 0.0431(14) Uani . . 1.000 C 0
C6 1.0536(5) 0.3911(4) 0.2119(4) 0.0437(16) Uani . . 1.000 C 0
C7 0.9789(5) 0.5027(4) 0.2857(4) 0.0357(12) Uani . . 1.000 C 0
C8 0.8968(5) 0.4998(4) 0.3735(4) 0.0400(14) Uani . . 1.000 C 0
C9 0.8330(5) 0.6126(5) 0.4384(4) 0.0426(14) Uani . . 1.000 C 0
C10 0.8470(5) 0.7303(4) 0.4165(4) 0.0361(12) Uani . . 1.000 C 0
C11 0.9878(4) 0.6238(4) 0.2693(3) 0.0304(11) Uani . . 1.000 C 0
C12 1.0726(4) 0.6367(4) 0.1839(3) 0.0306(12) Uani . . 1.000 C 0
C13 0.7970(5) 1.1183(4) 0.4205(3) 0.0321(11) Uani . . 1.000 C 0
C14 0.7030(4) 1.1791(4) 0.5174(3) 0.0306(11) Uani . . 1.000 C 0
C15 0.6647(4) 1.3110(4) 0.5493(3) 0.0320(12) Uani . . 1.000 C 0
C16 0.5796(4) 1.3663(4) 0.6400(4) 0.0322(11) Uani . . 1.000 C 0
C17 0.5296(4) 1.2880(4) 0.6971(4) 0.0338(12) Uani . . 1.000 C 0
C18 0.5679(4) 1.1562(4) 0.6636(3) 0.0322(12) Uani . . 1.000 C 0
C19 0.6560(5) 1.1026(4) 0.5756(3) 0.0330(12) Uani . . 1.000 C 0
C20 0.5481(5) 1.5121(4) 0.6773(4) 0.0365(12) Uani . . 1.000 C 0
O7 0.6859(4) 0.8519(4) 0.6776(5) 0.0858(19) Uani . . 1.000 O 0
O8 0.3877(6) 0.7989(4) 0.8158(4) 0.0815(19) Uani . . 1.000 O 0
O9 0.3090(15) 0.0112(8) 0.0159(7) 0.097(4) Uani . . 0.500 O 2
H1 1.16040 0.85700 0.09050 0.0520 Uiso calc R 1.000 H 0
H2 1.29500 0.68680 -0.02320 0.0580 Uiso calc R 1.000 H 0
H3 1.28760 0.48120 -0.00860 0.0540 Uiso calc R 1.000 H 0
H4 0.45840 1.63460 0.78510 0.0770 Uiso calc R 1.000 H 0
H5 0.46590 1.11260 0.76280 0.0650 Uiso calc R 1.000 H 0
H5A 1.18340 0.32930 0.08880 0.0510 Uiso calc R 1.000 H 0
H6 1.04510 0.30850 0.21940 0.0530 Uiso calc R 1.000 H 0
H6A 0.98170 1.10770 0.27840 0.0700 Uiso calc R 1.000 H 0
H6B 1.11680 1.08780 0.27830 0.0700 Uiso . R 1.000 H 0
H8 0.88620 0.42120 0.38710 0.0480 Uiso calc R 1.000 H 0
H9 0.78000 0.61200 0.49750 0.0510 Uiso calc R 1.000 H 0
H10 0.80260 0.80670 0.46170 0.0430 Uiso calc R 1.000 H 0
H15 0.69580 1.36260 0.51020 0.0390 Uiso calc R 1.000 H 0
H17 0.47120 1.32420 0.75690 0.0410 Uiso calc R 1.000 H 0
H19 0.68390 1.01480 0.55540 0.0390 Uiso calc R 1.000 H 0
H7A 0.656(5) 0.775(3) 0.675(5) 0.0540 Uiso . . 1.000 H 0
H7B 0.621(4) 0.905(4) 0.682(5) 0.0540 Uiso . . 1.000 H 0
H8A 0.339(5) 0.794(5) 0.756(2) 0.0540 Uiso . . 1.000 H 0
H8B 0.372(6) 0.849(5) 0.8802(19) 0.0540 Uiso . . 1.000 H 0

loop_
_atom_type_symbol
_atom_type_description
_atom_type_scat_dispersion_real
_atom_type_scat_dispersion_imag
_atom_type_scat_source
C C 0.0033 0.0016 'International Tables Vol C Tables 4.2.6.8 and 6.1.1.4'
H H 0.0000 0.0000 'International Tables Vol C Tables 4.2.6.8 and 6.1.1.4'
N N 0.0061 0.0033 'International Tables Vol C Tables 4.2.6.8 and 6.1.1.4'
O O 0.0106 0.0060 'International Tables Vol C Tables 4.2.6.8 and 6.1.1.4'
Cl Cl 0.1484 0.1585 'International Tables Vol C Tables 4.2.6.8 and 6.1.1.4'
Cu Cu 0.3201 1.2651 'International Tables Vol C Tables 4.2.6.8 and 6.1.1.4'

loop_
_geom_angle_atom_site_label_1
_geom_angle_atom_site_label_2
_geom_angle_atom_site_label_3
_geom_angle
_geom_angle_publ_flag
Cl1 Cu1 O1 95.62(8) yes
Cl1 Cu1 O6 94.93(11) yes
Cl1 Cu1 N1 94.68(10) yes
Cl1 Cu1 N2 98.51(11) yes
O1 Cu1 O6 92.98(14) yes
O1 Cu1 N1 167.95(13) yes
O1 Cu1 N2 90.42(14) yes
O6 Cu1 N1 92.33(15) yes
O6 Cu1 N2 165.74(15) yes
N1 Cu1 N2 81.89(14) yes
Cu1 O1 C13 127.8(3) no
C20 O4 H4 109.00 no
C18 O5 H5 109.00 no
Cu1 O6 H6B 121.00 no
H6A O6 H6B 92.00 no
Cu1 O6 H6A 109.00 no
H7A O7 H7B 117(4) no
H8A O8 H8B 124(5) no
Cu1 N1 C12 112.6(3) no
C1 N1 C12 118.2(4) no
Cu1 N1 C1 129.2(3) no
C10 N2 C11 118.3(4) no
Cu1 N2 C11 112.4(3) no
Cu1 N2 C10 129.3(3) no
N1 C1 C2 121.8(5) no
C1 C2 C3 120.2(5) no
C2 C3 C4 119.7(5) no
C3 C4 C5 124.8(4) no
C5 C4 C12 118.6(4) no
C3 C4 C12 116.5(4) no
C4 C5 C6 121.1(4) no
C5 C6 C7 121.9(4) no
C6 C7 C8 125.1(4) no
C6 C7 C11 118.0(4) no
C8 C7 C11 117.0(4) no
C7 C8 C9 119.5(5) no
C8 C9 C10 120.1(4) no
N2 C10 C9 121.9(4) no
N2 C11 C12 116.2(4) no
N2 C11 C7 123.3(4) no
C7 C11 C12 120.6(4) no
N1 C12 C11 116.6(4) no
N1 C12 C4 123.7(4) no
C4 C12 C11 119.8(4) no
O1 C13 C14 116.8(4) no
O2 C13 C14 118.6(4) no
O1 C13 O2 124.5(4) no
C13 C14 C19 119.6(4) no
C15 C14 C19 119.9(3) no
C13 C14 C15 120.5(4) no
C14 C15 C16 119.8(4) no
C15 C16 C17 120.3(4) no
C17 C16 C20 121.1(4) no
C15 C16 C20 118.6(4) no
C16 C17 C18 119.2(4) no
C17 C18 C19 120.6(4) no
O5 C18 C19 117.2(4) no
O5 C18 C17 122.2(3) no
C14 C19 C18 120.3(4) no
O4 C20 C16 112.8(4) no
O3 C20 C16 123.0(4) no
O3 C20 O4 124.2(4) no
C2 C1 H1 119.00 no
N1 C1 H1 119.00 no
C3 C2 H2 120.00 no
C1 C2 H2 120.00 no
C2 C3 H3 120.00 no
C4 C3 H3 120.00 no
C4 C5 H5A 119.00 no
C6 C5 H5A 120.00 no
C5 C6 H6 119.00 no
C7 C6 H6 119.00 no
C9 C8 H8 120.00 no
C7 C8 H8 120.00 no
C8 C9 H9 120.00 no
C10 C9 H9 120.00 no
N2 C10 H10 119.00 no
C9 C10 H10 119.00 no
C16 C15 H15 120.00 no
C14 C15 H15 120.00 no
C16 C17 H17 120.00 no
C18 C17 H17 120.00 no
C18 C19 H19 120.00 no
C14 C19 H19 120.00 no

loop_
_geom_bond_atom_site_label_1
_geom_bond_atom_site_label_2
_geom_bond_distance
_geom_bond_publ_flag
Cu1 Cl1 2.5463(12) yes
Cu1 O1 1.957(3) yes
Cu1 O6 1.980(4) yes
Cu1 N1 2.009(4) yes
Cu1 N2 2.010(4) yes
O1 C13 1.265(6) no
O2 C13 1.255(6) no
O3 C20 1.200(6) no
O4 C20 1.320(6) no
O5 C18 1.369(6) no
O4 H4 0.8200 no
O5 H5 0.8200 no
O6 H6A 0.8200 no
O6 H6B 0.8900 no
O7 H7A 0.84(4) no
O7 H7B 0.83(4) no
O8 H8B 0.81(3) no
O8 H8A 0.82(3) no
N1 C1 1.331(6) no
N1 C12 1.352(6) no
N2 C10 1.322(6) no
N2 C11 1.359(5) no
C1 C2 1.396(7) no
C2 C3 1.358(8) no
C3 C4 1.407(7) no
C4 C5 1.445(7) no
C4 C12 1.398(6) no
C5 C6 1.327(6) no
C6 C7 1.440(7) no
C7 C8 1.405(6) no
C7 C11 1.399(7) no
C8 C9 1.357(7) no
C9 C10 1.404(7) no
C11 C12 1.430(5) no
C13 C14 1.506(5) no
C14 C19 1.384(6) no
C14 C15 1.383(6) no
C15 C16 1.391(5) no
C16 C20 1.496(7) no
C16 C17 1.397(7) no
C17 C18 1.380(6) no
C18 C19 1.382(5) no
C1 H1 0.9300 no
C2 H2 0.9300 no
C3 H3 0.9300 no
C5 H5A 0.9300 no
C6 H6 0.9300 no
C8 H8 0.9300 no
C9 H9 0.9300 no
C10 H10 0.9300 no
C15 H15 0.9300 no
C17 H17 0.9300 no
C19 H19 0.9300 no

loop_
_geom_hbond_atom_site_label_D
_geom_hbond_atom_site_label_H
_geom_hbond_atom_site_label_A
_geom_hbond_site_symmetry_A
_geom_hbond_distance_DH
_geom_hbond_distance_HA
_geom_hbond_distance_DA
_geom_hbond_angle_DHA
_geom_hbond_publ_flag
O4 H4 O8 1_565 0.82 1.82 2.623(6) 167 yes
O5 H5 Cl1 2_676 0.82 2.18 2.998(4) 172 yes
O6 H6A O2 . 0.82 1.86 2.601(5) 149 yes
O6 H6B O7 2_776 0.89 1.77 2.642(5) 167 yes
O7 H7A O3 1_545 0.84(4) 1.93(4) 2.754(6) 167(6) yes
O7 H7B O5 . 0.83(4) 1.97(5) 2.771(6) 162(4) yes
O8 H8A O2 2_676 0.82(3) 2.05(4) 2.844(6) 163(4) yes
O8 H8B O9 1_566 0.81(3) 2.05(4) 2.831(10) 162(5) yes
C1 H1 O9 1_665 0.93 2.57 3.371(11) 144 ?
C8 H8 O2 1_545 0.93 2.47 3.364(6) 162 ?
C10 H10 O1 . 0.93 2.52 3.014(6) 113 ?

loop_
_geom_torsion_atom_site_label_1
_geom_torsion_atom_site_label_2
_geom_torsion_atom_site_label_3
_geom_torsion_atom_site_label_4
_geom_torsion
_geom_torsion_publ_flag
Cl1 Cu1 O1 C13 -68.5(3) no
O6 Cu1 O1 C13 26.8(3) no
N2 Cu1 O1 C13 -167.1(3) no
Cl1 Cu1 N1 C1 84.2(4) no
Cl1 Cu1 N1 C12 -92.8(3) no
O6 Cu1 N1 C1 -11.0(4) no
O6 Cu1 N1 C12 172.1(3) no
N2 Cu1 N1 C1 -177.9(4) no
N2 Cu1 N1 C12 5.2(3) no
Cl1 Cu1 N2 C10 -89.4(4) no
Cl1 Cu1 N2 C11 88.1(3) no
O1 Cu1 N2 C10 6.3(4) no
O1 Cu1 N2 C11 -176.1(3) no
N1 Cu1 N2 C10 177.0(4) no
N1 Cu1 N2 C11 -5.4(3) no
Cu1 O1 C13 O2 -9.8(6) no
Cu1 O1 C13 C14 171.0(2) no
Cu1 N1 C1 C2 -177.7(3) no
C1 N1 C12 C4 -0.4(6) no
C1 N1 C12 C11 178.6(4) no
Cu1 N1 C12 C11 -4.1(4) no
C12 N1 C1 C2 -0.9(6) no
Cu1 N1 C12 C4 177.0(3) no
C11 N2 C10 C9 -1.2(6) no
C10 N2 C11 C7 1.2(6) no
Cu1 N2 C11 C7 -176.6(3) no
Cu1 N2 C11 C12 4.8(4) no
Cu1 N2 C10 C9 176.3(3) no
C10 N2 C11 C12 -177.3(4) no
N1 C1 C2 C3 1.1(7) no
C1 C2 C3 C4 0.1(7) no
C2 C3 C4 C5 -179.8(5) no
C2 C3 C4 C12 -1.2(7) no
C12 C4 C5 C6 -0.2(7) no
C3 C4 C5 C6 178.3(5) no
C5 C4 C12 N1 -179.9(4) no
C3 C4 C12 N1 1.4(6) no
C3 C4 C12 C11 -177.5(4) no
C5 C4 C12 C11 1.2(6) no
C4 C5 C6 C7 -1.8(7) no
C5 C6 C7 C11 2.8(7) no
C5 C6 C7 C8 -177.3(5) no
C6 C7 C8 C9 179.2(4) no
C6 C7 C11 N2 179.7(4) no
C6 C7 C11 C12 -1.8(6) no
C11 C7 C8 C9 -1.0(6) no
C8 C7 C11 C12 178.3(4) no
C8 C7 C11 N2 -0.2(6) no
C7 C8 C9 C10 1.0(7) no
C8 C9 C10 N2 0.1(7) no
N2 C11 C12 C4 178.5(4) no
C7 C11 C12 N1 -179.1(4) no
N2 C11 C12 N1 -0.5(5) no
C7 C11 C12 C4 -0.1(6) no
O2 C13 C14 C19 171.2(4) no
O2 C13 C14 C15 -9.5(6) no
O1 C13 C14 C15 169.8(3) no
O1 C13 C14 C19 -9.6(5) no
C13 C14 C15 C16 -179.1(3) no
C15 C14 C19 C18 1.5(6) no
C19 C14 C15 C16 0.2(5) no
C13 C14 C19 C18 -179.1(3) no
C14 C15 C16 C17 -1.5(6) no
C14 C15 C16 C20 176.3(4) no
C20 C16 C17 C18 -176.7(4) no
C15 C16 C17 C18 1.1(6) no
C17 C16 C20 O3 179.5(4) no
C15 C16 C20 O3 1.7(7) no
C15 C16 C20 O4 -178.3(4) no
C17 C16 C20 O4 -0.5(6) no
C16 C17 C18 C19 0.7(6) no
C16 C17 C18 O5 179.6(4) no
C17 C18 C19 C14 -2.0(6) no
O5 C18 C19 C14 179.0(4) no
